data_1507585
loop_
_publ_author_name
'Albertshofer, Klaus'
'Tan, Bin'
'Barbas, 3rd, Carlos F'

_publ_section_title
;
 Assembly of Spirooxindole Derivatives Containing Four Consecutive
 Stereocenters via Organocatalytic Michael-Henry Cascade Reactions.
;
_journal_issue 7
_journal_name_full 'Organic letters'
_journal_page_first 1834
_journal_page_last 1837
_journal_paper_doi 10.1021/ol300441z
_journal_volume 14
_journal_year 2012
_chemical_absolute_configuration ad
_chemical_formula_moiety 'C24 H26 N2 O6'
_chemical_formula_sum 'C24 H26 N2 O6'
_chemical_formula_weight 438.47
_chemical_name_systematic
; 
 ? 
;
_space_group_IT_number 4
_symmetry_cell_setting monoclinic
_symmetry_space_group_name_Hall 'P 2yb'
_symmetry_space_group_name_H-M 'P 1 21 1'
_atom_sites_solution_hydrogens geom
_atom_sites_solution_primary direct
_atom_sites_solution_secondary difmap
_audit_creation_method SHELXL-97
_cell_angle_alpha 90.00
_cell_angle_beta 96.9110(10)
_cell_angle_gamma 90.00
_cell_formula_units_Z 2
_cell_length_a 10.0860(2)
_cell_length_b 10.0695(2)
_cell_length_c 11.2217(2)
_cell_measurement_reflns_used 6829
_cell_measurement_temperature 100(2)
_cell_measurement_theta_max 69.54
_cell_measurement_theta_min 3.97
_cell_volume 1131.41(4)
_computing_cell_refinement 'Bruker SAINT'
_computing_data_collection 'Bruker APEX2'
_computing_data_reduction 'Bruker SAINT'
_computing_molecular_graphics 'Bruker SHELXTL'
_computing_publication_material 'Bruker SHELXTL'
_computing_structure_refinement 'SHELXL-97 (Sheldrick, 2008)'
_computing_structure_solution 'SHELXS-97 (Sheldrick, 2008)'
_diffrn_ambient_temperature 100(2)
_diffrn_measured_fraction_theta_full 0.971
_diffrn_measured_fraction_theta_max 0.936
_diffrn_measurement_device_type 'Bruker APEX-II CCD'
_diffrn_measurement_method '\f and \w scans'
_diffrn_radiation_monochromator graphite
_diffrn_radiation_source 'fine-focus sealed tube'
_diffrn_radiation_type CuK\a
_diffrn_radiation_wavelength 1.54178
_diffrn_reflns_av_R_equivalents 0.0209
_diffrn_reflns_av_sigmaI/netI 0.0291
_diffrn_reflns_limit_h_max 12
_diffrn_reflns_limit_h_min -11
_diffrn_reflns_limit_k_max 11
_diffrn_reflns_limit_k_min -12
_diffrn_reflns_limit_l_max 13
_diffrn_reflns_limit_l_min -13
_diffrn_reflns_number 8521
_diffrn_reflns_theta_full 68.00
_diffrn_reflns_theta_max 70.27
_diffrn_reflns_theta_min 3.97
_exptl_absorpt_coefficient_mu 0.768
_exptl_absorpt_correction_T_max 0.9272
_exptl_absorpt_correction_T_min 0.8935
_exptl_absorpt_correction_type multi-scan
_exptl_absorpt_process_details SADABS
_exptl_crystal_colour Colorless
_exptl_crystal_density_diffrn 1.287
_exptl_crystal_density_meas ?
_exptl_crystal_density_method 'not measured'
_exptl_crystal_description Block
_exptl_crystal_F_000 464
_exptl_crystal_size_max 0.15
_exptl_crystal_size_mid 0.11
_exptl_crystal_size_min 0.10
_refine_diff_density_max 0.263
_refine_diff_density_min -0.161
_refine_diff_density_rms 0.039
_refine_ls_abs_structure_details 'Flack H D (1983), Acta Cryst. A39, 876-881'
_refine_ls_abs_structure_Flack -0.16(12)
_refine_ls_extinction_coef 'not measured'
_refine_ls_extinction_method none
_refine_ls_goodness_of_fit_ref 1.033
_refine_ls_hydrogen_treatment constr
_refine_ls_matrix_type full
_refine_ls_number_parameters 294
_refine_ls_number_reflns 3822
_refine_ls_number_restraints 1
_refine_ls_restrained_S_all 1.033
_refine_ls_R_factor_all 0.0316
_refine_ls_R_factor_gt 0.0311
_refine_ls_shift/su_max 0.001
_refine_ls_shift/su_mean 0.000
_refine_ls_structure_factor_coef Fsqd
_refine_ls_weighting_details 'calc w=1/[\s^2^(Fo^2^)+(0.0614P)^2^+0.1062P] where P=(Fo^2^+2Fc^2^)/3'
_refine_ls_weighting_scheme calc
_refine_ls_wR_factor_gt 0.0810
_refine_ls_wR_factor_ref 0.0816
_reflns_number_gt 3762
_reflns_number_total 3822
_reflns_threshold_expression >2sigma(I)
_cod_data_source_file ol300441z_si_001.cif
_cod_data_source_block barbas21
_cod_depositor_comments
;
The following automatic conversions were performed:

'_chemical_absolute_configuration' value 'AD' changed to 'ad'
according to /home/saulius/struct/CIF-dictionaries/cif_core.dic
dictionary named 'cif_core.dic' version 2.4.1 from
2010-06-29.

'_symmetry_cell_setting' value 'Monoclinic' changed to
'monoclinic' according to
/home/saulius/struct/CIF-dictionaries/cif_core.dic dictionary named
'cif_core.dic' version 2.4.1 from 2010-06-29.

Automatic conversion script
Id: cif_fix_values 1715 2011-07-08 13:25:40Z adriana 

The following automatic conversions were performed:

'_exptl_crystal_density_meas' value 'not measured' was changed to '?'
- the value is perceived as not measured.

Automatic conversion script
Id: cif_fix_values 3008 2015-01-20 13:52:24Z robertas 
;
_cod_original_sg_symbol_H-M P2(1)
_cod_database_code 1507585

loop_
_symmetry_equiv_pos_as_xyz
'x, y, z'
'-x, y+1/2, -z'

loop_
_atom_site_label
_atom_site_type_symbol
_atom_site_fract_x
_atom_site_fract_y
_atom_site_fract_z
_atom_site_U_iso_or_equiv
_atom_site_adp_type
_atom_site_occupancy
_atom_site_symmetry_multiplicity
_atom_site_calc_flag
_atom_site_refinement_flags
O1 O 0.44669(10) 0.32722(10) 0.48775(9) 0.0198(2) Uani 1 1 d .
H1 H 0.4345 0.3536 0.5566 0.030 Uiso 1 1 calc R
O2 O 0.61245(10) -0.08159(10) 0.29425(9) 0.0205(2) Uani 1 1 d .
O3 O 0.65884(14) 0.14732(14) 0.72796(10) 0.0370(3) Uani 1 1 d .
O4 O 0.71980(12) 0.32191(12) 0.63630(10) 0.0277(2) Uani 1 1 d .
O5 O 0.79661(12) 0.01547(11) -0.00866(10) 0.0281(3) Uani 1 1 d .
O6 O 0.78515(11) -0.13400(10) 0.14105(9) 0.0223(2) Uani 1 1 d .
N1 N 0.66939(12) 0.21113(12) 0.63695(10) 0.0201(3) Uani 1 1 d .
N2 N 0.67431(11) 0.05926(12) 0.14574(10) 0.0166(2) Uani 1 1 d .
C1 C 0.67620(13) 0.20170(13) 0.41347(12) 0.0169(3) Uani 1 1 d .
H1A H 0.6742 0.3009 0.4173 0.020 Uiso 1 1 calc R
C2 C 0.61157(14) 0.14973(14) 0.52024(12) 0.0171(3) Uani 1 1 d .
H2 H 0.6213 0.0510 0.5251 0.021 Uiso 1 1 calc R
C3 C 0.46119(13) 0.18673(14) 0.48881(12) 0.0171(3) Uani 1 1 d .
C4 C 0.43806(14) 0.13970(14) 0.35749(12) 0.0174(3) Uani 1 1 d .
H4A H 0.3665 0.1929 0.3120 0.021 Uiso 1 1 calc R
H4B H 0.4108 0.0452 0.3538 0.021 Uiso 1 1 calc R
C5 C 0.57083(13) 0.15762(13) 0.30299(12) 0.0160(3) Uani 1 1 d .
C6 C 0.62028(13) 0.02825(14) 0.25152(12) 0.0157(3) Uani 1 1 d .
C7 C 0.63899(13) 0.19337(14) 0.11115(13) 0.0167(3) Uani 1 1 d .
C8 C 0.57403(13) 0.25164(15) 0.20034(12) 0.0170(3) Uani 1 1 d .
C9 C 0.52524(14) 0.38032(14) 0.18738(13) 0.0193(3) Uani 1 1 d .
H9 H 0.4799 0.4198 0.2479 0.023 Uiso 1 1 calc R
C10 C 0.54425(15) 0.45033(15) 0.08368(14) 0.0227(3) Uani 1 1 d .
H10 H 0.5131 0.5391 0.0736 0.027 Uiso 1 1 calc R
C11 C 0.60869(15) 0.39070(15) -0.00506(13) 0.0227(3) Uani 1 1 d .
H11 H 0.6203 0.4398 -0.0754 0.027 Uiso 1 1 calc R
C12 C 0.65697(13) 0.26046(15) 0.00613(12) 0.0190(3) Uani 1 1 d .
H12 H 0.7000 0.2198 -0.0552 0.023 Uiso 1 1 calc R
C13 C 0.81842(14) 0.16145(15) 0.40138(12) 0.0192(3) Uani 1 1 d .
C14 C 0.89450(15) 0.24610(16) 0.33823(13) 0.0245(3) Uani 1 1 d .
H14 H 0.8604 0.3309 0.3133 0.029 Uiso 1 1 calc R
C15 C 1.02023(17) 0.20714(19) 0.31143(16) 0.0320(4) Uani 1 1 d .
H15 H 1.0711 0.2648 0.2677 0.038 Uiso 1 1 calc R
C16 C 1.07082(16) 0.0838(2) 0.34884(16) 0.0330(4) Uani 1 1 d .
H16 H 1.1556 0.0563 0.3290 0.040 Uiso 1 1 calc R
C17 C 0.99825(16) 0.00065(19) 0.41494(15) 0.0313(4) Uani 1 1 d .
H17 H 1.0341 -0.0827 0.4422 0.038 Uiso 1 1 calc R
C18 C 0.87219(15) 0.03962(16) 0.44141(13) 0.0248(3) Uani 1 1 d .
H18 H 0.8227 -0.0174 0.4871 0.030 Uiso 1 1 calc R
C19 C 0.36942(14) 0.12249(14) 0.57023(13) 0.0205(3) Uani 1 1 d .
H19A H 0.3944 0.1523 0.6530 0.031 Uiso 1 1 calc R
H19B H 0.3779 0.0257 0.5663 0.031 Uiso 1 1 calc R
H19C H 0.2768 0.1481 0.5438 0.031 Uiso 1 1 calc R
C20 C 0.75810(14) -0.02130(14) 0.08292(13) 0.0192(3) Uani 1 1 d .
C21 C 0.86766(15) -0.23703(16) 0.08913(14) 0.0257(3) Uani 1 1 d .
C22 C 0.79339(18) -0.28405(17) -0.02963(16) 0.0324(4) Uani 1 1 d .
H22A H 0.7022 -0.3096 -0.0177 0.049 Uiso 1 1 calc R
H22B H 0.8398 -0.3607 -0.0589 0.049 Uiso 1 1 calc R
H22C H 0.7904 -0.2121 -0.0887 0.049 Uiso 1 1 calc R
C23 C 1.00626(17) -0.18369(19) 0.07660(19) 0.0383(4) Uani 1 1 d .
H23A H 0.9999 -0.1152 0.0142 0.057 Uiso 1 1 calc R
H23B H 1.0632 -0.2563 0.0544 0.057 Uiso 1 1 calc R
H23C H 1.0451 -0.1452 0.1532 0.057 Uiso 1 1 calc R
C24 C 0.8739(2) -0.34585(18) 0.18360(17) 0.0371(4) Uani 1 1 d .
H24A H 0.9120 -0.3098 0.2614 0.056 Uiso 1 1 calc R
H24B H 0.9302 -0.4187 0.1607 0.056 Uiso 1 1 calc R
H24C H 0.7837 -0.3792 0.1896 0.056 Uiso 1 1 calc R

loop_
_atom_site_aniso_label
_atom_site_aniso_U_11
_atom_site_aniso_U_22
_atom_site_aniso_U_33
_atom_site_aniso_U_23
_atom_site_aniso_U_13
_atom_site_aniso_U_12
O1 0.0259(5) 0.0161(5) 0.0185(5) -0.0004(4) 0.0074(4) 0.0016(4)
O2 0.0256(5) 0.0165(5) 0.0208(5) 0.0016(4) 0.0084(4) -0.0001(4)
O3 0.0546(8) 0.0402(7) 0.0156(5) 0.0038(5) 0.0025(5) -0.0152(6)
O4 0.0339(6) 0.0229(5) 0.0256(5) -0.0040(4) 0.0009(4) -0.0064(4)
O5 0.0368(6) 0.0247(6) 0.0263(5) 0.0027(5) 0.0175(4) 0.0048(5)
O6 0.0269(5) 0.0192(5) 0.0226(5) 0.0010(4) 0.0096(4) 0.0060(4)
N1 0.0227(6) 0.0214(6) 0.0167(6) -0.0004(5) 0.0042(4) -0.0011(5)
N2 0.0181(6) 0.0157(5) 0.0164(5) 0.0000(5) 0.0038(4) 0.0007(4)
C1 0.0193(7) 0.0158(6) 0.0158(6) -0.0004(5) 0.0028(5) 0.0002(5)
C2 0.0208(7) 0.0157(6) 0.0151(6) -0.0014(5) 0.0035(5) -0.0012(5)
C3 0.0188(7) 0.0160(6) 0.0172(7) -0.0004(5) 0.0056(5) 0.0004(5)
C4 0.0165(6) 0.0193(6) 0.0169(6) -0.0010(5) 0.0045(5) 0.0002(5)
C5 0.0166(6) 0.0156(6) 0.0160(7) -0.0013(5) 0.0028(5) 0.0000(5)
C6 0.0139(6) 0.0178(7) 0.0152(6) -0.0014(5) 0.0015(4) -0.0004(5)
C7 0.0154(6) 0.0157(6) 0.0185(6) -0.0004(5) 0.0002(5) -0.0020(5)
C8 0.0151(6) 0.0198(7) 0.0159(6) -0.0005(6) 0.0006(5) -0.0016(5)
C9 0.0197(7) 0.0194(7) 0.0187(7) -0.0027(5) 0.0012(5) 0.0006(5)
C10 0.0251(7) 0.0163(6) 0.0253(7) 0.0029(6) -0.0023(5) 0.0008(6)
C11 0.0251(7) 0.0232(7) 0.0189(7) 0.0057(6) -0.0005(5) -0.0044(6)
C12 0.0206(7) 0.0216(7) 0.0150(6) -0.0001(6) 0.0026(5) -0.0035(6)
C13 0.0190(7) 0.0229(7) 0.0158(6) -0.0038(5) 0.0021(5) -0.0008(5)
C14 0.0235(7) 0.0259(8) 0.0242(7) -0.0013(6) 0.0038(6) -0.0030(6)
C15 0.0233(8) 0.0421(10) 0.0324(8) -0.0036(7) 0.0102(6) -0.0090(7)
C16 0.0166(7) 0.0476(10) 0.0352(9) -0.0083(8) 0.0048(6) 0.0028(6)
C17 0.0245(8) 0.0361(9) 0.0325(8) -0.0006(7) -0.0003(6) 0.0081(7)
C18 0.0220(7) 0.0289(8) 0.0233(7) 0.0004(6) 0.0020(5) 0.0028(6)
C19 0.0222(7) 0.0192(7) 0.0215(7) -0.0001(6) 0.0083(5) -0.0006(5)
C20 0.0175(6) 0.0207(7) 0.0202(7) -0.0019(6) 0.0059(5) -0.0009(5)
C21 0.0273(8) 0.0220(7) 0.0302(8) -0.0015(7) 0.0135(6) 0.0071(6)
C22 0.0407(9) 0.0238(8) 0.0345(9) -0.0051(7) 0.0121(7) 0.0025(7)
C23 0.0258(9) 0.0348(9) 0.0563(11) -0.0038(9) 0.0139(8) 0.0054(7)
C24 0.0463(10) 0.0282(9) 0.0387(10) 0.0039(8) 0.0134(7) 0.0168(8)

loop_
_atom_type_symbol
_atom_type_description
_atom_type_scat_dispersion_real
_atom_type_scat_dispersion_imag
_atom_type_scat_source
C C 0.0181 0.0091 'International Tables Vol C Tables 4.2.6.8 and 6.1.1.4'
H H 0.0000 0.0000 'International Tables Vol C Tables 4.2.6.8 and 6.1.1.4'
N N 0.0311 0.0180 'International Tables Vol C Tables 4.2.6.8 and 6.1.1.4'
O O 0.0492 0.0322 'International Tables Vol C Tables 4.2.6.8 and 6.1.1.4'

loop_
_geom_angle_atom_site_label_1
_geom_angle_atom_site_label_2
_geom_angle_atom_site_label_3
_geom_angle
C3 O1 H1 109.5
C20 O6 C21 119.76(11)
O3 N1 O4 124.14(13)
O3 N1 C2 116.67(12)
O4 N1 C2 119.15(11)
C6 N2 C20 127.58(12)
C6 N2 C7 109.23(11)
C20 N2 C7 123.08(12)
C13 C1 C2 118.59(12)
C13 C1 C5 113.95(11)
C2 C1 C5 101.97(11)
C13 C1 H1A 107.2
C2 C1 H1A 107.2
C5 C1 H1A 107.2
N1 C2 C1 112.74(11)
N1 C2 C3 111.33(11)
C1 C2 C3 103.67(11)
N1 C2 H2 109.6
C1 C2 H2 109.6
C3 C2 H2 109.6
O1 C3 C19 111.02(11)
O1 C3 C4 107.13(11)
C19 C3 C4 114.29(11)
O1 C3 C2 109.61(11)
C19 C3 C2 114.07(11)
C4 C3 C2 100.03(10)
C3 C4 C5 107.68(11)
C3 C4 H4A 110.2
C5 C4 H4A 110.2
C3 C4 H4B 110.2
C5 C4 H4B 110.2
H4A C4 H4B 108.5
C8 C5 C6 102.11(11)
C8 C5 C4 118.57(11)
C6 C5 C4 112.70(11)
C8 C5 C1 110.40(11)
C6 C5 C1 108.23(11)
C4 C5 C1 104.62(11)
O2 C6 N2 126.14(13)
O2 C6 C5 125.95(12)
N2 C6 C5 107.91(11)
C12 C7 C8 121.76(13)
C12 C7 N2 129.22(13)
C8 C7 N2 108.96(12)
C9 C8 C7 120.70(13)
C9 C8 C5 129.21(13)
C7 C8 C5 110.07(12)
C8 C9 C10 118.51(14)
C8 C9 H9 120.7
C10 C9 H9 120.7
C11 C10 C9 120.21(14)
C11 C10 H10 119.9
C9 C10 H10 119.9
C10 C11 C12 121.91(14)
C10 C11 H11 119.0
C12 C11 H11 119.0
C7 C12 C11 116.89(13)
C7 C12 H12 121.6
C11 C12 H12 121.6
C18 C13 C14 119.00(14)
C18 C13 C1 122.92(13)
C14 C13 C1 117.86(13)
C15 C14 C13 120.50(15)
C15 C14 H14 119.8
C13 C14 H14 119.8
C16 C15 C14 119.81(16)
C16 C15 H15 120.1
C14 C15 H15 120.1
C17 C16 C15 120.27(15)
C17 C16 H16 119.9
C15 C16 H16 119.9
C16 C17 C18 119.84(17)
C16 C17 H17 120.1
C18 C17 H17 120.1
C13 C18 C17 120.52(16)
C13 C18 H18 119.7
C17 C18 H18 119.7
C3 C19 H19A 109.5
C3 C19 H19B 109.5
H19A C19 H19B 109.5
C3 C19 H19C 109.5
H19A C19 H19C 109.5
H19B C19 H19C 109.5
O5 C20 O6 128.25(14)
O5 C20 N2 121.51(13)
O6 C20 N2 110.23(12)
O6 C21 C23 110.67(13)
O6 C21 C24 101.96(11)
C23 C21 C24 110.95(15)
O6 C21 C22 108.62(12)
C23 C21 C22 112.94(14)
C24 C21 C22 111.14(15)
C21 C22 H22A 109.5
C21 C22 H22B 109.5
H22A C22 H22B 109.5
C21 C22 H22C 109.5
H22A C22 H22C 109.5
H22B C22 H22C 109.5
C21 C23 H23A 109.5
C21 C23 H23B 109.5
H23A C23 H23B 109.5
C21 C23 H23C 109.5
H23A C23 H23C 109.5
H23B C23 H23C 109.5
C21 C24 H24A 109.5
C21 C24 H24B 109.5
H24A C24 H24B 109.5
C21 C24 H24C 109.5
H24A C24 H24C 109.5
H24B C24 H24C 109.5

loop_
_geom_bond_atom_site_label_1
_geom_bond_atom_site_label_2
_geom_bond_distance
O1 C3 1.4221(17)
O1 H1 0.8400
O2 C6 1.2119(18)
O3 N1 1.2220(18)
O4 N1 1.2263(17)
O5 C20 1.2001(19)
O6 C20 1.3210(18)
O6 C21 1.4916(17)
N1 C2 1.5013(18)
N2 C6 1.3997(18)
N2 C20 1.4187(19)
N2 C7 1.4381(18)
C1 C13 1.5123(19)
C1 C2 1.5239(18)
C1 C5 1.5957(18)
C1 H1A 1.0000
C2 C3 1.5604(19)
C2 H2 1.0000
C3 C19 1.5211(18)
C3 C4 1.5387(19)
C4 C5 1.5483(18)
C4 H4A 0.9900
C4 H4B 0.9900
C5 C8 1.4944(19)
C5 C6 1.5325(19)
C7 C12 1.389(2)
C7 C8 1.390(2)
C8 C9 1.387(2)
C9 C10 1.393(2)
C9 H9 0.9500
C10 C11 1.389(2)
C10 H10 0.9500
C11 C12 1.399(2)
C11 H11 0.9500
C12 H12 0.9500
C13 C18 1.394(2)
C13 C14 1.396(2)
C14 C15 1.394(2)
C14 H14 0.9500
C15 C16 1.389(3)
C15 H15 0.9500
C16 C17 1.385(3)
C16 H16 0.9500
C17 C18 1.396(2)
C17 H17 0.9500
C18 H18 0.9500
C19 H19A 0.9800
C19 H19B 0.9800
C19 H19C 0.9800
C21 C23 1.520(2)
C21 C24 1.521(2)
C21 C22 1.524(2)
C22 H22A 0.9800
C22 H22B 0.9800
C22 H22C 0.9800
C23 H23A 0.9800
C23 H23B 0.9800
C23 H23C 0.9800
C24 H24A 0.9800
C24 H24B 0.9800
C24 H24C 0.9800
